data_4036055
loop_
_publ_author_name
'Garcia, Rosalva C.'
'Pech, Matthew J.'
'Sommer, Roger D.'
'Gorman, Christopher B.'

_publ_section_title
;
 Synthesis of 5,12-Diazapentacenes and Their Properties.
;
_journal_name_full 'The Journal of organic chemistry'
_journal_paper_doi 10.1021/acs.joc.9b01628
_journal_year 2019
_chemical_formula_moiety 'C32 H36 N4 O2'
_chemical_formula_sum 'C32 H36 N4 O2'
_chemical_formula_weight 508.65
_chemical_name_common RCG-0192b
_space_group_crystal_system monoclinic
_space_group_IT_number 14
_space_group_name_Hall '-P 2ybc'
_space_group_name_H-M_alt 'P 1 21/c 1'
_atom_sites_solution_hydrogens mixed
_cell_angle_alpha 90
_cell_angle_beta 109.1784(17)
_cell_angle_gamma 90
_cell_formula_units_Z 2
_cell_length_a 10.4169(5)
_cell_length_b 9.4055(5)
_cell_length_c 14.6021(8)
_cell_measurement_reflns_used 815
_cell_measurement_temperature 100.(2)
_cell_measurement_theta_max 30.5072
_cell_measurement_theta_min 2.6257
_cell_volume 1351.26(12)
_computing_cell_refinement 'APEX3 v2018.1-0 (Bruker AXS)'
_computing_data_collection 'Bruker Instrument Service v2013.12.0.0'
_computing_data_reduction 'SAINT V8.38A (Bruker AXS Inc., 2017)'
_computing_molecular_graphics 'shelXle (C.B. Huebschle, rev 882)'
_computing_structure_refinement 'SHELXL-2016/6 (Sheldrick, 2016)'
_computing_structure_solution 'XS, VERSION 2013/1'
_diffrn_ambient_temperature 100.(2)
_diffrn_detector_area_resol_mean 8.3333
_diffrn_measured_fraction_theta_full 1.000
_diffrn_measured_fraction_theta_max 1.000
_diffrn_measurement_device_type 'Bruker-Nonius X8 Kappa APEX II'
_diffrn_measurement_method 'phi and omega scans'
_diffrn_radiation_monochromator graphite
_diffrn_radiation_type MoK\a
_diffrn_radiation_wavelength 0.71073
_diffrn_reflns_av_R_equivalents 0.0296
_diffrn_reflns_av_unetI/netI 0.0220
_diffrn_reflns_limit_h_max 11
_diffrn_reflns_limit_h_min -13
_diffrn_reflns_limit_k_max 11
_diffrn_reflns_limit_k_min -11
_diffrn_reflns_limit_l_max 18
_diffrn_reflns_limit_l_min -17
_diffrn_reflns_number 17786
_diffrn_reflns_theta_full 26.37
_diffrn_reflns_theta_max 26.37
_diffrn_reflns_theta_min 2.07
_diffrn_source 'fine-focus sealed tube'
_exptl_absorpt_coefficient_mu 0.079
_exptl_absorpt_correction_T_max 1.00
_exptl_absorpt_correction_T_min 0.95
_exptl_absorpt_correction_type multi-scan
_exptl_absorpt_process_details
;
SADABS-2016/2 - Bruker AXS area detector scaling and absorption correction
;
_exptl_crystal_colour orange
_exptl_crystal_density_diffrn 1.250
_exptl_crystal_density_method 'not measured'
_exptl_crystal_description plate
_exptl_crystal_F_000 544
_exptl_crystal_size_max 0.429
_exptl_crystal_size_mid 0.268
_exptl_crystal_size_min 0.046
_refine_diff_density_max 0.241
_refine_diff_density_min -0.214
_refine_ls_extinction_method none
_refine_ls_goodness_of_fit_ref 1.029
_refine_ls_hydrogen_treatment mixed
_refine_ls_matrix_type full
_refine_ls_number_parameters 220
_refine_ls_number_reflns 2763
_refine_ls_number_restraints 346
_refine_ls_restrained_S_all 0.974
_refine_ls_R_factor_all 0.0668
_refine_ls_R_factor_gt 0.0441
_refine_ls_shift/su_max 0.000
_refine_ls_shift/su_mean 0.000
_refine_ls_structure_factor_coef Fsqd
_refine_ls_weighting_details 'w=1/[\s^2^(Fo^2^)+(0.0647P)^2^+0.4138P] where P=(Fo^2^+2Fc^2^)/3'
_refine_ls_weighting_scheme calc
_refine_ls_wR_factor_gt 0.1134
_refine_ls_wR_factor_ref 0.1277
_reflns_number_gt 2014
_reflns_number_total 2763
_reflns_threshold_expression 'I > 2\s(I)'
_cod_data_source_file jo9b01628_si_005.cif
_cod_data_source_block rds793
_cod_depositor_comments
;
The following automatic conversions were performed:

data item '_exptl_absorpt_correction_type' value 'Multi-Scan' was
changed to 'multi-scan' in accordance with the
/home/data/users/saulius/crontab/automatic-downloads/rss-feeds/ACS/lib/dictionaries/cif_core.dic
dictionary named 'cif_core.dic' version 2.4.2 last updated on
2011-04-26.

Automatic conversion script
Id: cif_fix_values 6909 2019-04-08 15:41:33Z antanas 
;
_cod_database_code 4036055

loop_
_space_group_symop_operation_xyz
'x, y, z'
'-x, y+1/2, -z+1/2'
'-x, -y, -z'
'x, -y-1/2, z-1/2'

loop_
_atom_site_type_symbol
_atom_site_label
_atom_site_fract_x
_atom_site_fract_y
_atom_site_fract_z
_atom_site_U_iso_or_equiv
_atom_site_adp_type
_atom_site_calc_flag
_atom_site_refinement_flags_adp
_atom_site_refinement_flags_occupancy
_atom_site_refinement_flags_posn
_atom_site_occupancy
_atom_site_disorder_assembly
_atom_site_disorder_group
O O1 0.46758(12) 0.97969(10) 0.30946(6) 0.0308(3) Uani d . . . 1.0 . .
N N1 0.40402(13) 0.75588(12) 0.39496(8) 0.0242(3) Uani d . . . 1.0 . .
N N2 0.43230(15) 0.76478(14) 0.68791(9) 0.0302(3) Uani d . . . 1.0 . .
H H2A 0.4679(19) 0.844(2) 0.7200(14) 0.045 Uiso d U . . 1.0 . .
H H2B 0.4170(18) 0.689(2) 0.7203(14) 0.045 Uiso d U . . 1.0 . .
C C1 0.48534(15) 0.99168(14) 0.39737(9) 0.0224(3) Uani d . . . 1.0 . .
C C2 0.44709(14) 0.86848(14) 0.44904(9) 0.0210(3) Uani d . . . 1.0 . .
C C3 0.36480(15) 0.64051(15) 0.43770(10) 0.0240(3) Uani d . . . 1.0 . .
C C4 0.31717(16) 0.51899(16) 0.38038(10) 0.0294(4) Uani d . . . 1.0 . .
H H4 0.313035 0.518958 0.314417 0.035 Uiso calc U . R 1.0 . .
C C5 0.27668(16) 0.40075(16) 0.41837(11) 0.0300(4) Uani d . . . 1.0 . .
H H5 0.245802 0.319612 0.378441 0.036 Uiso calc U . R 1.0 . .
C C7 0.32573(16) 0.51558(16) 0.57206(10) 0.0272(3) Uani d . . . 1.0 . .
H H7 0.327692 0.514651 0.637563 0.033 Uiso calc U . R 1.0 . .
C C8 0.36975(15) 0.63810(15) 0.53579(10) 0.0239(3) Uani d . . . 1.0 . .
C C9 0.42165(15) 0.76208(14) 0.59471(9) 0.0224(3) Uani d . . . 1.0 . .
C C10 0.46045(15) 0.88049(14) 0.54924(9) 0.0208(3) Uani d . . . 1.0 . .
C C6 0.27999(16) 0.39726(16) 0.51567(11) 0.0299(4) Uani d . . D 1.0 . .
C C11 0.249(2) 0.261(3) 0.560(4) 0.0273(8) Uani d U P D 0.295(2) A 1
H H11A 0.312431 0.24955 0.627474 0.033 Uiso calc U P R 0.295(2) A 1
H H11B 0.25791 0.177484 0.521758 0.033 Uiso calc U P R 0.295(2) A 1
C C12 0.1028(13) 0.2759(12) 0.5604(7) 0.0319(9) Uani d U P D 0.295(2) A 1
H H12A 0.085623 0.376007 0.573824 0.038 Uiso calc U P R 0.295(2) A 1
H H12B 0.039272 0.250884 0.495435 0.038 Uiso calc U P R 0.295(2) A 1
C C13 0.0759(7) 0.1797(8) 0.6364(6) 0.0337(8) Uani d U P D 0.295(2) A 1
H H13A 0.144101 0.199855 0.700535 0.04 Uiso calc U P R 0.295(2) A 1
H H13B 0.086823 0.079216 0.62014 0.04 Uiso calc U P R 0.295(2) A 1
C C14 -0.0665(6) 0.2006(7) 0.6427(4) 0.0351(7) Uani d U P D 0.295(2) A 1
H H14A -0.07918 0.302831 0.653486 0.042 Uiso calc U P R 0.295(2) A 1
H H14B -0.133941 0.174213 0.579534 0.042 Uiso calc U P R 0.295(2) A 1
C C15 -0.0964(7) 0.1157(7) 0.7220(6) 0.0491(11) Uani d U P D 0.295(2) A 1
H H15A -0.021828 0.130881 0.783947 0.059 Uiso calc U P R 0.295(2) A 1
H H15B -0.181273 0.151833 0.730079 0.059 Uiso calc U P R 0.295(2) A 1
C C16 -0.1112(9) -0.0405(8) 0.7012(7) 0.0625(14) Uani d U P D 0.295(2) A 1
H H16A -0.138232 -0.0883 0.751635 0.094 Uiso calc U P R 0.295(2) A 1
H H16B -0.024226 -0.079262 0.700399 0.094 Uiso calc U P R 0.295(2) A 1
H H16C -0.180764 -0.056129 0.637934 0.094 Uiso calc U P R 0.295(2) A 1
C C11A 0.2051(8) 0.2803(12) 0.5502(10) 0.0273(8) Uani d U P D 0.3146(18) A 2
H H11C 0.229185 0.288502 0.621439 0.033 Uiso calc U P R 0.3146(18) A 2
H H11D 0.239738 0.187402 0.536558 0.033 Uiso calc U P R 0.3146(18) A 2
C C12A 0.0499(6) 0.2782(6) 0.5063(4) 0.0319(9) Uani d U P D 0.3146(18) A 2
H H12C 0.012637 0.364845 0.526772 0.038 Uiso calc U P R 0.3146(18) A 2
H H12D 0.02378 0.279923 0.434694 0.038 Uiso calc U P R 0.3146(18) A 2
C C13A -0.0124(5) 0.1472(6) 0.5371(4) 0.0337(8) Uani d U P D 0.3146(18) A 2
H H13C -0.107536 0.137543 0.493653 0.04 Uiso calc U P R 0.3146(18) A 2
H H13D 0.037836 0.062031 0.52783 0.04 Uiso calc U P R 0.3146(18) A 2
C C14A -0.0117(7) 0.1490(6) 0.6407(4) 0.0351(7) Uani d U P D 0.3146(18) A 2
H H14C -0.059018 0.235386 0.651578 0.042 Uiso calc U P R 0.3146(18) A 2
H H14D 0.083337 0.152795 0.685107 0.042 Uiso calc U P R 0.3146(18) A 2
C C15A -0.0815(11) 0.0175(12) 0.6638(9) 0.0491(11) Uani d U P D 0.3146(18) A 2
H H15C -0.171156 0.006052 0.612886 0.059 Uiso calc U P R 0.3146(18) A 2
H H15D -0.026274 -0.06734 0.66176 0.059 Uiso calc U P R 0.3146(18) A 2
C C16A -0.1017(13) 0.0238(10) 0.7609(9) 0.0625(14) Uani d U P D 0.3146(18) A 2
H H16D -0.013034 0.027187 0.812198 0.094 Uiso calc U P R 0.3146(18) A 2
H H16E -0.1514 -0.060843 0.769559 0.094 Uiso calc U P R 0.3146(18) A 2
H H16F -0.153883 0.109138 0.764413 0.094 Uiso calc U P R 0.3146(18) A 2
C C11B 0.2426(16) 0.264(2) 0.560(2) 0.0273(8) Uani d U P D 0.391(2) A 3
H H11E 0.295388 0.262167 0.629883 0.033 Uiso calc U P R 0.391(2) A 3
H H11F 0.270405 0.179901 0.529855 0.033 Uiso calc U P R 0.391(2) A 3
C C12B 0.0915(10) 0.2490(10) 0.5479(6) 0.0319(9) Uani d U P D 0.391(2) A 3
H H12E 0.057297 0.341728 0.56223 0.038 Uiso calc U P R 0.391(2) A 3
H H12F 0.040698 0.224781 0.479624 0.038 Uiso calc U P R 0.391(2) A 3
C C13B 0.0634(6) 0.1358(6) 0.6138(4) 0.0337(8) Uani d U P D 0.391(2) A 3
H H13E 0.106328 0.045518 0.604477 0.04 Uiso calc U P R 0.391(2) A 3
H H13F 0.106369 0.165341 0.682147 0.04 Uiso calc U P R 0.391(2) A 3
C C14B -0.0864(4) 0.1099(5) 0.5954(3) 0.0351(7) Uani d U P D 0.391(2) A 3
H H14E -0.126839 0.06917 0.529605 0.042 Uiso calc U P R 0.391(2) A 3
H H14F -0.131289 0.202289 0.596495 0.042 Uiso calc U P R 0.391(2) A 3
C C15B -0.1163(8) 0.0105(10) 0.6683(6) 0.0491(11) Uani d U P D 0.391(2) A 3
H H15E -0.053677 -0.071797 0.680072 0.059 Uiso calc U P R 0.391(2) A 3
H H15F -0.21026 -0.026119 0.640307 0.059 Uiso calc U P R 0.391(2) A 3
C C16B -0.1008(10) 0.0837(8) 0.7652(7) 0.0625(14) Uani d U P D 0.391(2) A 3
H H16G -0.118601 0.014808 0.809975 0.094 Uiso calc U P R 0.391(2) A 3
H H16H -0.16585 0.16228 0.754464 0.094 Uiso calc U P R 0.391(2) A 3
H H16I -0.008163 0.120625 0.793096 0.094 Uiso calc U P R 0.391(2) A 3

loop_
_atom_site_aniso_label
_atom_site_aniso_U_11
_atom_site_aniso_U_22
_atom_site_aniso_U_33
_atom_site_aniso_U_12
_atom_site_aniso_U_13
_atom_site_aniso_U_23
O1 0.0654(8) 0.0181(5) 0.0131(5) -0.0017(5) 0.0185(5) -0.0009(4)
N1 0.0422(8) 0.0180(6) 0.0140(5) -0.0005(5) 0.0113(5) 0.0004(5)
N2 0.0598(9) 0.0195(6) 0.0154(6) -0.0040(6) 0.0181(6) 0.0013(5)
C1 0.0395(8) 0.0177(7) 0.0129(6) 0.0059(6) 0.0126(6) 0.0021(5)
C2 0.0341(8) 0.0169(7) 0.0134(6) 0.0034(6) 0.0099(6) 0.0016(5)
C3 0.0366(9) 0.0199(7) 0.0158(6) 0.0005(6) 0.0089(6) 0.0013(5)
C4 0.0455(9) 0.0256(8) 0.0170(7) -0.0034(7) 0.0101(7) -0.0022(6)
C5 0.0414(9) 0.0238(8) 0.0238(8) -0.0073(7) 0.0092(7) -0.0040(6)
C7 0.0391(9) 0.0261(8) 0.0178(7) -0.0028(7) 0.0112(6) 0.0027(6)
C8 0.0348(8) 0.0210(7) 0.0168(7) 0.0014(6) 0.0098(6) 0.0020(5)
C9 0.0359(8) 0.0190(7) 0.0145(6) 0.0042(6) 0.0112(6) 0.0028(5)
C10 0.0358(8) 0.0152(7) 0.0133(6) 0.0038(6) 0.0106(6) 0.0018(5)
C6 0.0384(9) 0.0263(8) 0.0251(8) -0.0055(7) 0.0106(7) 0.0017(6)
C11 0.030(2) 0.0244(16) 0.0287(16) -0.0027(18) 0.011(2) 0.0022(10)
C12 0.030(2) 0.033(2) 0.031(2) -0.0005(16) 0.0086(18) 0.0061(17)
C13 0.0291(14) 0.034(2) 0.037(2) -0.0037(15) 0.0094(13) 0.0065(16)
C14 0.031(2) 0.0342(18) 0.0412(18) 0.0005(13) 0.0135(15) 0.0038(13)
C15 0.041(3) 0.0501(19) 0.064(2) 0.005(2) 0.027(2) 0.0240(14)
C16 0.0513(19) 0.076(4) 0.065(2) -0.002(4) 0.0254(19) 0.026(3)
C11A 0.030(2) 0.0244(16) 0.0287(16) -0.0027(18) 0.011(2) 0.0022(10)
C12A 0.030(2) 0.033(2) 0.031(2) -0.0005(16) 0.0086(18) 0.0061(17)
C13A 0.0291(14) 0.034(2) 0.037(2) -0.0037(15) 0.0094(13) 0.0065(16)
C14A 0.031(2) 0.0342(18) 0.0412(18) 0.0005(13) 0.0135(15) 0.0038(13)
C15A 0.041(3) 0.0501(19) 0.064(2) 0.005(2) 0.027(2) 0.0240(14)
C16A 0.0513(19) 0.076(4) 0.065(2) -0.002(4) 0.0254(19) 0.026(3)
C11B 0.030(2) 0.0244(16) 0.0287(16) -0.0027(18) 0.011(2) 0.0022(10)
C12B 0.030(2) 0.033(2) 0.031(2) -0.0005(16) 0.0086(18) 0.0061(17)
C13B 0.0291(14) 0.034(2) 0.037(2) -0.0037(15) 0.0094(13) 0.0065(16)
C14B 0.031(2) 0.0342(18) 0.0412(18) 0.0005(13) 0.0135(15) 0.0038(13)
C15B 0.041(3) 0.0501(19) 0.064(2) 0.005(2) 0.027(2) 0.0240(14)
C16B 0.0513(19) 0.076(4) 0.065(2) -0.002(4) 0.0254(19) 0.026(3)

loop_
_atom_type_symbol
_atom_type_description
_atom_type_scat_dispersion_real
_atom_type_scat_dispersion_imag
_atom_type_scat_source
C C 0.0033 0.0016 'International Tables Vol C Tables 4.2.6.8 and 6.1.1.4'
H H 0.0000 0.0000 'International Tables Vol C Tables 4.2.6.8 and 6.1.1.4'
N N 0.0061 0.0033 'International Tables Vol C Tables 4.2.6.8 and 6.1.1.4'
O O 0.0106 0.0060 'International Tables Vol C Tables 4.2.6.8 and 6.1.1.4'

loop_
_geom_angle_atom_site_label_1
_geom_angle_atom_site_label_2
_geom_angle_atom_site_label_3
_geom_angle_site_symmetry_1
_geom_angle_site_symmetry_3
_geom_angle
C2 N1 C3 . . 117.22(11)
C9 N2 H2A . . 115.7(12)
C9 N2 H2B . . 123.6(12)
H2A N2 H2B . . 120.1(17)
O1 C1 C10 . 3_676 122.25(12)
O1 C1 C2 . . 118.32(12)
C10 C1 C2 3_676 . 119.42(11)
N1 C2 C10 . . 125.51(12)
N1 C2 C1 . . 114.51(11)
C10 C2 C1 . . 119.98(12)
N1 C3 C4 . . 117.97(12)
N1 C3 C8 . . 123.53(13)
C4 C3 C8 . . 118.49(13)
C5 C4 C3 . . 120.93(13)
C5 C4 H4 . . 119.5
C3 C4 H4 . . 119.5
C4 C5 C6 . . 121.20(14)
C4 C5 H5 . . 119.4
C6 C5 H5 . . 119.4
C6 C7 C8 . . 122.00(13)
C6 C7 H7 . . 119.0
C8 C7 H7 . . 119.0
C7 C8 C3 . . 119.06(13)
C7 C8 C9 . . 122.79(12)
C3 C8 C9 . . 118.14(12)
N2 C9 C10 . . 121.49(13)
N2 C9 C8 . . 120.96(13)
C10 C9 C8 . . 117.55(12)
C9 C10 C2 . . 118.01(12)
C9 C10 C1 . 3_676 121.41(12)
C2 C10 C1 . 3_676 120.57(12)
C7 C6 C5 . . 118.30(13)
C7 C6 C11B . . 120.1(14)
C5 C6 C11B . . 121.4(14)
C7 C6 C11 . . 120.(2)
C5 C6 C11 . . 121.(2)
C7 C6 C11A . . 120.0(6)
C5 C6 C11A . . 120.2(6)
C6 C11 C12 . . 105.9(10)
C6 C11 H11A . . 110.5
C12 C11 H11A . . 110.5
C6 C11 H11B . . 110.5
C12 C11 H11B . . 110.5
H11A C11 H11B . . 108.7
C13 C12 C11 . . 111.4(10)
C13 C12 H12A . . 109.3
C11 C12 H12A . . 109.3
C13 C12 H12B . . 109.3
C11 C12 H12B . . 109.3
H12A C12 H12B . . 108.0
C12 C13 C14 . . 112.3(7)
C12 C13 H13A . . 109.1
C14 C13 H13A . . 109.1
C12 C13 H13B . . 109.1
C14 C13 H13B . . 109.1
H13A C13 H13B . . 107.9
C15 C14 C13 . . 115.0(5)
C15 C14 H14A . . 108.5
C13 C14 H14A . . 108.5
C15 C14 H14B . . 108.5
C13 C14 H14B . . 108.5
H14A C14 H14B . . 107.5
C16 C15 C14 . . 113.2(7)
C16 C15 H15A . . 108.9
C14 C15 H15A . . 108.9
C16 C15 H15B . . 108.9
C14 C15 H15B . . 108.9
H15A C15 H15B . . 107.8
C15 C16 H16A . . 109.5
C15 C16 H16B . . 109.5
H16A C16 H16B . . 109.5
C15 C16 H16C . . 109.5
H16A C16 H16C . . 109.5
H16B C16 H16C . . 109.5
C6 C11A C12A . . 117.0(6)
C6 C11A H11C . . 108.0
C12A C11A H11C . . 108.0
C6 C11A H11D . . 108.0
C12A C11A H11D . . 108.0
H11C C11A H11D . . 107.3
C13A C12A C11A . . 112.3(6)
C13A C12A H12C . . 109.2
C11A C12A H12C . . 109.2
C13A C12A H12D . . 109.2
C11A C12A H12D . . 109.2
H12C C12A H12D . . 107.9
C14A C13A C12A . . 115.0(5)
C14A C13A H13C . . 108.5
C12A C13A H13C . . 108.5
C14A C13A H13D . . 108.5
C12A C13A H13D . . 108.5
H13C C13A H13D . . 107.5
C13A C14A C15A . . 111.5(6)
C13A C14A H14C . . 109.3
C15A C14A H14C . . 109.3
C13A C14A H14D . . 109.3
C15A C14A H14D . . 109.3
H14C C14A H14D . . 108.0
C16A C15A C14A . . 113.7(8)
C16A C15A H15C . . 108.8
C14A C15A H15C . . 108.8
C16A C15A H15D . . 108.8
C14A C15A H15D . . 108.8
H15C C15A H15D . . 107.7
C15A C16A H16D . . 109.5
C15A C16A H16E . . 109.5
H16D C16A H16E . . 109.5
C15A C16A H16F . . 109.5
H16D C16A H16F . . 109.5
H16E C16A H16F . . 109.5
C6 C11B C12B . . 115.1(8)
C6 C11B H11E . . 108.5
C12B C11B H11E . . 108.5
C6 C11B H11F . . 108.5
C12B C11B H11F . . 108.5
H11E C11B H11F . . 107.5
C13B C12B C11B . . 113.2(8)
C13B C12B H12E . . 108.9
C11B C12B H12E . . 108.9
C13B C12B H12F . . 108.9
C11B C12B H12F . . 108.9
H12E C12B H12F . . 107.7
C14B C13B C12B . . 113.6(5)
C14B C13B H13E . . 108.8
C12B C13B H13E . . 108.8
C14B C13B H13F . . 108.8
C12B C13B H13F . . 108.8
H13E C13B H13F . . 107.7
C13B C14B C15B . . 114.2(5)
C13B C14B H14E . . 108.7
C15B C14B H14E . . 108.7
C13B C14B H14F . . 108.7
C15B C14B H14F . . 108.7
H14E C14B H14F . . 107.6
C14B C15B C16B . . 112.7(7)
C14B C15B H15E . . 109.1
C16B C15B H15E . . 109.1
C14B C15B H15F . . 109.1
C16B C15B H15F . . 109.1
H15E C15B H15F . . 107.8
C15B C16B H16G . . 109.5
C15B C16B H16H . . 109.5
H16G C16B H16H . . 109.5
C15B C16B H16I . . 109.5
H16G C16B H16I . . 109.5
H16H C16B H16I . . 109.5

loop_
_geom_bond_atom_site_label_1
_geom_bond_atom_site_label_2
_geom_bond_site_symmetry_2
_geom_bond_distance
O1 C1 . 1.2404(16)
N1 C2 . 1.3091(18)
N1 C3 . 1.3788(18)
N2 C9 . 1.3289(17)
N2 H2A . 0.90(2)
N2 H2B . 0.90(2)
C1 C10 3_676 1.4432(19)
C1 C2 . 1.5062(19)
C2 C10 . 1.4278(17)
C3 C4 . 1.407(2)
C3 C8 . 1.4164(18)
C4 C5 . 1.370(2)
C4 H4 . 0.95
C5 C6 . 1.410(2)
C5 H5 . 0.95
C7 C6 . 1.373(2)
C7 C8 . 1.407(2)
C7 H7 . 0.95
C8 C9 . 1.4444(19)
C9 C10 . 1.4216(19)
C6 C11B . 1.520(9)
C6 C11 . 1.520(12)
C6 C11A . 1.527(9)
C11 C12 . 1.530(10)
C11 H11A . 0.99
C11 H11B . 0.99
C12 C13 . 1.528(9)
C12 H12A . 0.99
C12 H12B . 0.99
C13 C14 . 1.529(8)
C13 H13A . 0.99
C13 H13B . 0.99
C14 C15 . 1.521(8)
C14 H14A . 0.99
C14 H14B . 0.99
C15 C16 . 1.498(9)
C15 H15A . 0.99
C15 H15B . 0.99
C16 H16A . 0.98
C16 H16B . 0.98
C16 H16C . 0.98
C11A C12A . 1.531(9)
C11A H11C . 0.99
C11A H11D . 0.99
C12A C13A . 1.528(7)
C12A H12C . 0.99
C12A H12D . 0.99
C13A C14A . 1.510(7)
C13A H13C . 0.99
C13A H13D . 0.99
C14A C15A . 1.527(9)
C14A H14C . 0.99
C14A H14D . 0.99
C15A C16A . 1.502(11)
C15A H15C . 0.99
C15A H15D . 0.99
C16A H16D . 0.98
C16A H16E . 0.98
C16A H16F . 0.98
C11B C12B . 1.531(9)
C11B H11E . 0.99
C11B H11F . 0.99
C12B C13B . 1.526(8)
C12B H12E . 0.99
C12B H12F . 0.99
C13B C14B . 1.513(6)
C13B H13E . 0.99
C13B H13F . 0.99
C14B C15B . 1.524(8)
C14B H14E . 0.99
C14B H14F . 0.99
C15B C16B . 1.534(9)
C15B H15E . 0.99
C15B H15F . 0.99
C16B H16G . 0.98
C16B H16H . 0.98
C16B H16I . 0.98

loop_
_geom_hbond_atom_site_label_D
_geom_hbond_atom_site_label_H
_geom_hbond_atom_site_label_A
_geom_hbond_site_symmetry_A
_geom_hbond_distance_DH
_geom_hbond_distance_HA
_geom_hbond_distance_DA
_geom_hbond_angle_DHA
N2 H2A O1 3_676 0.90(2) 1.89(2) 2.6152(17) 136.8(17)
N2 H2B O1 4_576 0.90(2) 2.01(2) 2.8537(16) 156.0(16)
N2 H2B N1 4_576 0.90(2) 2.649(19) 3.1385(16) 115.1(14)

loop_
_geom_torsion_atom_site_label_1
_geom_torsion_atom_site_label_2
_geom_torsion_atom_site_label_3
_geom_torsion_atom_site_label_4
_geom_torsion_site_symmetry_1
_geom_torsion_site_symmetry_4
_geom_torsion
C3 N1 C2 C10 . . 1.9(2)
C3 N1 C2 C1 . . -178.70(12)
O1 C1 C2 N1 . . 3.3(2)
C10 C1 C2 N1 3_676 . -177.44(13)
O1 C1 C2 C10 . . -177.27(13)
C10 C1 C2 C10 3_676 . 2.0(2)
C2 N1 C3 C4 . . 179.48(13)
C2 N1 C3 C8 . . -0.4(2)
N1 C3 C4 C5 . . 179.97(14)
C8 C3 C4 C5 . . -0.1(2)
C3 C4 C5 C6 . . 0.7(2)
C6 C7 C8 C3 . . 1.0(2)
C6 C7 C8 C9 . . -178.26(14)
N1 C3 C8 C7 . . 179.21(14)
C4 C3 C8 C7 . . -0.7(2)
N1 C3 C8 C9 . . -1.5(2)
C4 C3 C8 C9 . . 178.63(14)
C7 C8 C9 N2 . . 1.1(2)
C3 C8 C9 N2 . . -178.15(14)
C7 C8 C9 C10 . . -178.76(14)
C3 C8 C9 C10 . . 1.9(2)
N2 C9 C10 C2 . . 179.39(14)
C8 C9 C10 C2 . . -0.7(2)
N2 C9 C10 C1 . 3_676 0.7(2)
C8 C9 C10 C1 . 3_676 -179.35(13)
N1 C2 C10 C9 . . -1.3(2)
C1 C2 C10 C9 . . 179.29(13)
N1 C2 C10 C1 . 3_676 177.36(14)
C1 C2 C10 C1 . 3_676 -2.1(2)
C8 C7 C6 C5 . . -0.5(2)
C8 C7 C6 C11B . . 175.8(6)
C8 C7 C6 C11 . . 172.8(8)
C8 C7 C6 C11A . . -166.7(4)
C4 C5 C6 C7 . . -0.4(2)
C4 C5 C6 C11B . . -176.6(6)
C4 C5 C6 C11 . . -173.6(9)
C4 C5 C6 C11A . . 165.8(4)
C7 C6 C11 C12 . . 86.(3)
C5 C6 C11 C12 . . -101.(3)
C6 C11 C12 C13 . . -157.(2)
C11 C12 C13 C14 . . 176.(2)
C12 C13 C14 C15 . . -175.8(7)
C13 C14 C15 C16 . . -71.2(8)
C7 C6 C11A C12A . . 100.8(9)
C5 C6 C11A C12A . . -65.2(10)
C6 C11A C12A C13A . . 173.3(7)
C11A C12A C13A C14A . . 73.6(8)
C12A C13A C14A C15A . . 177.4(6)
C13A C14A C15A C16A . . -171.6(8)
C7 C6 C11B C12B . . 95.(2)
C5 C6 C11B C12B . . -89.(2)
C6 C11B C12B C13B . . -165.4(16)
C11B C12B C13B C14B . . -174.1(15)
C12B C13B C14B C15B . . -173.0(6)
C13B C14B C15B C16B . . 77.3(7)
